data_4073484
loop_
_publ_author_name
'Zhao, Liang'
'Mak, Thomas C. W.'

_publ_section_title
;
 Silver(I)&#x2212;Thiophene \p Interaction in the Assembly of Coordination
 Networks with the Supramolecular Synthons
 R&#x2212;C&#x22EE;C&#x2283;Agn(R = 2- or 3-thienyl;n= 4)&#x2020;
;
_journal_issue 18
_journal_name_full Organometallics
_journal_page_first 4439
_journal_paper_doi 10.1021/om700370p
_journal_volume 26
_journal_year 2007
_chemical_formula_sum 'C39 H20 Ag11 F24 N O22.5 S3'
_chemical_formula_weight 2601.31
_chemical_name_common '3[(C4H3S-2)CCAg] &#x00B7; 8AgCF3CO2 &#x00B7; Me3N+CH2CO2- &#x00B7; 4.5H2O'
_chemical_name_systematic
; 
 ? 
;
_space_group_IT_number 2
_symmetry_cell_setting triclinic
_symmetry_space_group_name_Hall '-P 1'
_symmetry_space_group_name_H-M 'P -1'
_atom_sites_solution_hydrogens geom
_atom_sites_solution_primary direct
_atom_sites_solution_secondary difmap
_audit_creation_method SHELXL-97
_cell_angle_alpha 73.065(4)
_cell_angle_beta 79.733(4)
_cell_angle_gamma 80.770(4)
_cell_formula_units_Z 2
_cell_length_a 11.2777(19)
_cell_length_b 13.870(3)
_cell_length_c 22.812(4)
_cell_measurement_temperature 293(2)
_cell_volume 3336.5(11)
_computing_structure_refinement 'SHELXL-97 (Sheldrick, 1997)'
_computing_structure_solution 'SHELXS-97 (Sheldrick, 1990)'
_diffrn_ambient_temperature 293(2)
_diffrn_measured_fraction_theta_full 0.994
_diffrn_measured_fraction_theta_max 0.994
_diffrn_radiation_monochromator graphite
_diffrn_radiation_source 'fine-focus sealed tube'
_diffrn_radiation_type MoK\a
_diffrn_radiation_wavelength 0.71073
_diffrn_reflns_av_R_equivalents 0.0312
_diffrn_reflns_av_sigmaI/netI 0.0592
_diffrn_reflns_limit_h_max 13
_diffrn_reflns_limit_h_min -13
_diffrn_reflns_limit_k_max 15
_diffrn_reflns_limit_k_min -16
_diffrn_reflns_limit_l_max 27
_diffrn_reflns_limit_l_min -22
_diffrn_reflns_number 18353
_diffrn_reflns_theta_full 25.01
_diffrn_reflns_theta_max 25.01
_diffrn_reflns_theta_min 1.54
_exptl_absorpt_coefficient_mu 3.381
_exptl_absorpt_correction_T_max 1.000000
_exptl_absorpt_correction_T_min 0.105369
_exptl_absorpt_correction_type multi-scan
_exptl_crystal_colour Yellow
_exptl_crystal_density_diffrn 2.589
_exptl_crystal_density_method 'not measured'
_exptl_crystal_description Prism
_exptl_crystal_F_000 2444
_exptl_crystal_size_max 0.41
_exptl_crystal_size_mid 0.29
_exptl_crystal_size_min 0.23
_refine_diff_density_max 1.515
_refine_diff_density_min -2.852
_refine_diff_density_rms 0.213
_refine_ls_extinction_method none
_refine_ls_goodness_of_fit_ref 1.029
_refine_ls_hydrogen_treatment mixed
_refine_ls_matrix_type full
_refine_ls_number_parameters 956
_refine_ls_number_reflns 11724
_refine_ls_number_restraints 39
_refine_ls_restrained_S_all 1.027
_refine_ls_R_factor_all 0.1309
_refine_ls_R_factor_gt 0.0866
_refine_ls_shift/su_max 0.001
_refine_ls_shift/su_mean 0.000
_refine_ls_structure_factor_coef Fsqd
_refine_ls_weighting_details 'calc w=1/[\s^2^(Fo^2^)+(0.1542P)^2^+32.2586P] where P=(Fo^2^+2Fc^2^)/3'
_refine_ls_weighting_scheme calc
_refine_ls_wR_factor_gt 0.2383
_refine_ls_wR_factor_ref 0.2918
_reflns_number_gt 6974
_reflns_number_total 11724
_reflns_threshold_expression >2sigma(I)
_cod_data_source_file om700370p.cif
_cod_data_source_block Complex_3
_cod_depositor_comments
;
The following automatic conversions were performed:

'_symmetry_cell_setting' value 'Triclinic' changed to 'triclinic'
according to /home/saulius/struct/CIF-dictionaries/cif_core.dic
dictionary named 'cif_core.dic' version 2.4.1 from
2010-06-29.

'_exptl_absorpt_correction_type' value 'Multi-scan'
changed to 'multi-scan' according to
/home/saulius/struct/CIF-dictionaries/cif_core.dic dictionary named
'cif_core.dic' version 2.4.1 from 2010-06-29.

Automatic conversion script
Id: cif_fix_values 1715 2011-07-08 13:25:40Z adriana 
;
_cod_original_cell_volume 3336.5(10)
_cod_original_sg_symbol_H-M P-1
_cod_original_formula_sum 'C39 H20 Ag11 F24 N O22.50 S3'
_cod_database_code 4073484

loop_
_symmetry_equiv_pos_as_xyz
'x, y, z'
'-x, -y, -z'

loop_
_atom_site_label
_atom_site_type_symbol
_atom_site_fract_x
_atom_site_fract_y
_atom_site_fract_z
_atom_site_U_iso_or_equiv
_atom_site_adp_type
_atom_site_occupancy
_atom_site_symmetry_multiplicity
_atom_site_calc_flag
_atom_site_refinement_flags
_atom_site_disorder_group
Ag1 Ag -0.2637(3) 0.1092(3) 0.12895(19) 0.2071(17) Uani 1 1 d . .
Ag2 Ag -0.2045(5) -0.0273(3) 0.2472(2) 0.0917(12) Uani 0.90 1 d P 1
Ag3 Ag 0.0055(3) 0.0653(3) 0.17119(17) 0.0944(13) Uani 0.90 1 d P 1
Ag2' Ag -0.186(3) -0.0257(17) 0.2636(16) 0.102(13) Uani 0.10 1 d P 2
Ag3' Ag -0.027(2) 0.0609(19) 0.1622(9) 0.064(7) Uani 0.10 1 d P 2
Ag4 Ag -0.0535(2) 0.0842(2) 0.29084(13) 0.1556(11) Uani 1 1 d . .
Ag5 Ag 0.2619(3) 0.0794(2) 0.11237(14) 0.1289(9) Uani 0.80 1 d P 1
Ag6 Ag 0.4307(4) 0.09914(17) 0.19682(9) 0.1320(12) Uani 0.80 1 d P 1
Ag5' Ag 0.3363(9) 0.0747(7) 0.1557(5) 0.111(3) Uani 0.20 1 d P 2
Ag6' Ag 0.5729(9) 0.1090(4) 0.1992(3) 0.086(2) Uani 0.20 1 d P 2
Ag7 Ag 0.20878(12) 0.13334(10) 0.30951(6) 0.0709(4) Uani 1 1 d . .
Ag8 Ag 0.20599(13) -0.03190(9) 0.25644(6) 0.0720(4) Uani 1 1 d . .
Ag9 Ag 0.37951(13) 0.14781(12) 0.39474(7) 0.0805(4) Uani 1 1 d . .
Ag10 Ag 0.6431(3) 0.1047(2) 0.31853(17) 0.0715(8) Uani 0.90 1 d P 1
Ag0A Ag 0.6141(19) 0.0893(17) 0.3339(15) 0.061(8) Uani 0.10 1 d P 2
Ag11 Ag 0.42911(11) -0.01819(8) 0.32445(6) 0.0631(3) Uani 1 1 d . .
S1 S -0.2443(15) 0.4081(9) 0.2114(7) 0.231(6) Uani 1 1 d . .
C1 C -0.2064(17) 0.1304(13) 0.2204(8) 0.078(5) Uani 1 1 d . .
C2 C -0.2119(17) 0.2211(13) 0.1965(8) 0.078(5) Uani 1 1 d . .
C3 C -0.220(2) 0.3312(13) 0.1694(6) 0.095(6) Uani 1 1 d D .
C4 C -0.192(3) 0.3826(11) 0.1040(7) 0.126(10) Uani 1 1 d D .
H4A H -0.1647 0.3547 0.0709 0.151 Uiso 1 1 calc R .
C5 C -0.219(6) 0.488(2) 0.104(3) 0.28(4) Uiso 1 1 d D .
H5A H -0.2297 0.5396 0.0676 0.338 Uiso 1 1 calc R .
C6 C -0.227(4) 0.506(2) 0.154(3) 0.25(3) Uani 1 1 d . .
H6A H -0.2230 0.5704 0.1579 0.295 Uiso 1 1 calc R .
S2 S 0.1121(14) 0.4050(8) 0.1841(6) 0.210(5) Uani 1 1 d . .
C7 C 0.1625(14) 0.1210(14) 0.2090(8) 0.068(4) Uani 1 1 d . .
C8 C 0.1527(14) 0.2101(12) 0.1811(7) 0.060(4) Uani 1 1 d . .
C9 C 0.142(2) 0.3152(12) 0.1433(6) 0.092(6) Uani 1 1 d D .
C10 C 0.166(3) 0.3539(9) 0.0787(6) 0.112(10) Uani 1 1 d D .
H10A H 0.1960 0.3180 0.0495 0.134 Uiso 1 1 calc R .
C11 C 0.136(6) 0.4587(12) 0.0685(13) 0.44(7) Uani 1 1 d D .
H11A H 0.1283 0.5025 0.0295 0.527 Uiso 1 1 calc R .
C12 C 0.121(4) 0.4886(18) 0.117(2) 0.22(2) Uani 1 1 d . .
H12A H 0.1139 0.5575 0.1137 0.260 Uiso 1 1 calc R .
S3 S 0.3930(7) 0.4186(5) 0.2785(3) 0.122(2) Uani 1 1 d . .
C13 C 0.4345(11) 0.1377(10) 0.2914(6) 0.050(3) Uani 1 1 d . .
C14 C 0.4342(12) 0.2304(11) 0.2632(7) 0.056(3) Uani 1 1 d . .
C15 C 0.4265(14) 0.3364(11) 0.2365(7) 0.062(4) Uani 1 1 d . .
C16 C 0.4487(18) 0.3866(10) 0.1652(7) 0.078(5) Uani 1 1 d . .
H16A H 0.4679 0.3592 0.1316 0.094 Uiso 1 1 calc R .
C17 C 0.428(3) 0.4960(17) 0.1696(16) 0.159(13) Uani 1 1 d . .
H17A H 0.4336 0.5491 0.1336 0.191 Uiso 1 1 calc R .
C18 C 0.403(3) 0.5156(13) 0.2232(13) 0.122(9) Uani 1 1 d . .
H18A H 0.3929 0.5809 0.2280 0.146 Uiso 1 1 calc R .
O1 O 0.2454(14) -0.1813(9) 0.3122(7) 0.100(4) Uani 1 1 d . .
O2 O 0.3973(12) -0.1751(8) 0.3581(6) 0.082(3) Uani 1 1 d . .
C19 C 0.3243(16) -0.2193(11) 0.3456(8) 0.066(4) Uani 1 1 d . .
C20 C 0.325(2) -0.3344(14) 0.3787(10) 0.087(5) Uani 1 1 d . .
F11 F 0.2194(18) -0.3561(11) 0.4070(10) 0.182(8) Uani 1 1 d . .
F12 F 0.3921(18) -0.3650(10) 0.4194(9) 0.170(8) Uani 1 1 d . .
F13 F 0.347(2) -0.3815(10) 0.3389(8) 0.194(10) Uani 1 1 d . .
O3 O 0.2213(11) 0.2767(10) 0.4118(6) 0.084(3) Uani 1 1 d . .
O4 O 0.1155(10) 0.2746(9) 0.3385(6) 0.078(3) Uani 1 1 d . .
C21 C 0.1398(15) 0.3085(12) 0.3774(8) 0.065(4) Uani 1 1 d . .
C22 C 0.0578(19) 0.4044(14) 0.3857(11) 0.088(5) Uani 1 1 d . .
F21 F 0.1209(15) 0.4735(11) 0.3857(13) 0.199(10) Uani 1 1 d . .
F22 F -0.0132(19) 0.3850(14) 0.4394(10) 0.212(11) Uani 1 1 d . .
F23 F -0.0100(16) 0.4454(12) 0.3457(9) 0.162(7) Uani 1 1 d . .
O5 O 0.417(2) 0.1698(17) 0.0536(12) 0.173(9) Uani 1 1 d . .
O6 O 0.532(2) 0.1967(14) 0.1043(10) 0.165(9) Uani 1 1 d . .
C23 C 0.497(2) 0.2102(16) 0.0585(9) 0.083(5) Uani 1 1 d . .
C24 C 0.545(2) 0.2878(19) 0.0035(13) 0.143(11) Uani 1 1 d D .
F31 F 0.655(2) 0.293(3) 0.0001(16) 0.33(2) Uani 1 1 d D .
F32 F 0.538(3) 0.2766(19) -0.0481(8) 0.31(2) Uani 1 1 d D .
F33 F 0.497(2) 0.3766(14) 0.0001(9) 0.229(13) Uani 1 1 d D .
O7 O 0.4995(12) 0.2430(13) 0.4235(7) 0.110(5) Uani 1 1 d . .
O8 O 0.6666(10) 0.2335(10) 0.3572(6) 0.087(4) Uani 1 1 d . .
C25 C 0.5952(15) 0.2650(13) 0.3965(8) 0.068(4) Uani 1 1 d . .
C26 C 0.6344(17) 0.3579(19) 0.4100(10) 0.139(12) Uani 1 1 d D .
F41 F 0.619(4) 0.4327(16) 0.3696(14) 0.34(3) Uani 1 1 d D .
F42 F 0.583(2) 0.382(2) 0.4539(13) 0.31(2) Uani 1 1 d D .
F43 F 0.7368(17) 0.356(2) 0.4145(17) 0.29(2) Uani 1 1 d D .
O9 O -0.014(2) -0.038(2) 0.3728(10) 0.173(10) Uani 1 1 d D .
O10 O 0.1615(14) 0.0039(12) 0.3998(7) 0.107(5) Uani 1 1 d D .
C27 C 0.073(2) -0.045(2) 0.4040(12) 0.149(12) Uani 1 1 d D .
C28 C 0.079(3) -0.1295(18) 0.4705(11) 0.185(18) Uani 1 1 d D .
F51 F 0.102(3) -0.2152(15) 0.4608(11) 0.250(14) Uani 1 1 d D .
F52 F -0.027(3) -0.1272(19) 0.4981(12) 0.32(2) Uani 1 1 d D .
F53 F 0.144(4) -0.131(3) 0.5099(14) 0.40(4) Uani 1 1 d D .
O11 O -0.0901(15) -0.1730(11) 0.2450(9) 0.129(6) Uani 1 1 d . .
O12 O 0.0784(12) -0.1080(11) 0.1887(6) 0.089(4) Uani 1 1 d . .
C29 C 0.017(2) -0.1767(16) 0.2157(10) 0.088(6) Uani 1 1 d . .
C30 C 0.063(2) -0.288(2) 0.2241(13) 0.110(7) Uani 1 1 d . .
F61 F 0.166(2) -0.2942(15) 0.1864(15) 0.260(15) Uani 1 1 d . .
F62 F 0.0031(19) -0.3424(13) 0.2098(11) 0.176(8) Uani 1 1 d . .
F63 F 0.090(2) -0.3340(12) 0.2765(9) 0.169(7) Uani 1 1 d . .
O13 O 0.1378(17) 0.115(2) 0.0335(12) 0.226(14) Uani 1 1 d D .
O14 O -0.0343(17) 0.1370(16) 0.0723(8) 0.150(8) Uani 1 1 d D .
C31 C 0.033(3) 0.1432(18) 0.0303(11) 0.107(7) Uani 1 1 d . .
C32 C 0.012(2) 0.1796(19) -0.0271(11) 0.415(18) Uani 1 1 d D .
F71 F -0.097(3) 0.189(4) -0.0426(13) 0.40(3) Uani 1 1 d D .
F72 F 0.061(3) 0.153(3) -0.0778(11) 0.265(16) Uani 1 1 d D .
F73 F 0.022(5) 0.2757(19) -0.0563(16) 0.40(3) Uani 1 1 d D .
O15 O 0.615(3) -0.065(2) 0.207(2) 0.28(2) Uani 1 1 d . .
O16 O 0.461(3) -0.0700(17) 0.1883(12) 0.180(10) Uani 1 1 d . .
C33 C 0.554(3) -0.1114(17) 0.1971(11) 0.101(7) Uani 1 1 d . .
C34 C 0.5872(18) -0.2151(15) 0.1958(8) 0.100(7) Uani 1 1 d D .
F81 F 0.686(2) -0.2314(18) 0.1685(15) 0.32(2) Uani 1 1 d D .
F82 F 0.593(3) -0.2802(14) 0.2440(9) 0.249(15) Uani 1 1 d D .
F83 F 0.528(3) -0.2535(14) 0.1716(12) 0.237(14) Uani 1 1 d D .
N1 N 0.7416(14) -0.3157(11) 0.4287(6) 0.075(4) Uani 1 1 d . .
O17 O 0.724(3) -0.1239(17) 0.3436(11) 0.249(18) Uani 1 1 d . .
O18 O 0.641(3) -0.0506(14) 0.4006(8) 0.177(11) Uani 1 1 d . .
C35 C 0.684(2) -0.1238(16) 0.3912(10) 0.089(5) Uani 1 1 d . .
C36 C 0.663(2) -0.2263(17) 0.4378(9) 0.121(9) Uani 1 1 d . .
H36A H 0.6703 -0.2205 0.4784 0.145 Uiso 1 1 calc R .
H36B H 0.5805 -0.2380 0.4388 0.145 Uiso 1 1 calc R .
C37 C 0.720(3) -0.337(2) 0.3719(13) 0.148(11) Uani 1 1 d . .
H37A H 0.6365 -0.3487 0.3760 0.221 Uiso 1 1 calc R .
H37B H 0.7716 -0.3968 0.3660 0.221 Uiso 1 1 calc R .
H37C H 0.7368 -0.2806 0.3369 0.221 Uiso 1 1 calc R .
C38 C 0.715(3) -0.3997(18) 0.4842(12) 0.135(10) Uani 1 1 d . .
H38A H 0.6299 -0.4072 0.4908 0.202 Uiso 1 1 calc R .
H38B H 0.7358 -0.3853 0.5195 0.202 Uiso 1 1 calc R .
H38C H 0.7613 -0.4614 0.4784 0.202 Uiso 1 1 calc R .
C39 C 0.870(2) -0.300(2) 0.4223(14) 0.134(9) Uani 1 1 d . .
H39A H 0.8887 -0.2450 0.3866 0.200 Uiso 1 1 calc R .
H39B H 0.9208 -0.3609 0.4176 0.200 Uiso 1 1 calc R .
H39C H 0.8849 -0.2848 0.4586 0.200 Uiso 1 1 calc R .
O1W O -0.0930(12) 0.223(2) 0.3185(9) 0.161(9) Uani 1 1 d . .
O2W O 0.296(2) -0.072(2) 0.0995(12) 0.195(10) Uani 1 1 d . .
O3W O -0.274(2) 0.0251(19) 0.0478(16) 0.219(14) Uani 1 1 d . .
O4W O 0.5000 0.0000 0.5000 0.23(2) Uani 1 2 d S .
O5W O 0.338(3) 0.0077(18) 0.4750(13) 0.120(12) Uani 0.50 1 d P .
O6W O 0.499(5) -0.044(3) 0.0380(19) 0.176(19) Uani 0.50 1 d P .

loop_
_atom_site_aniso_label
_atom_site_aniso_U_11
_atom_site_aniso_U_22
_atom_site_aniso_U_33
_atom_site_aniso_U_23
_atom_site_aniso_U_13
_atom_site_aniso_U_12
Ag1 0.230(3) 0.163(3) 0.254(4) -0.024(3) -0.158(3) -0.020(2)
Ag2 0.1015(19) 0.0559(18) 0.111(2) -0.0201(17) 0.0032(15) -0.0161(14)
Ag3 0.0862(18) 0.0929(17) 0.0911(19) 0.0069(12) -0.0234(12) -0.0199(12)
Ag2' 0.090(17) 0.022(10) 0.11(2) 0.055(12) 0.049(15) 0.018(10)
Ag3' 0.074(14) 0.064(9) 0.035(8) -0.015(7) 0.035(10) 0.001(9)
Ag4 0.1343(17) 0.192(3) 0.186(2) -0.128(2) -0.0760(16) 0.0519(16)
Ag5 0.1210(19) 0.147(2) 0.1102(19) -0.0269(17) 0.0045(16) -0.0284(17)
Ag6 0.242(4) 0.0729(13) 0.0616(12) -0.0141(9) 0.0010(16) 0.0071(17)
Ag5' 0.102(6) 0.092(6) 0.109(7) -0.018(5) 0.047(6) -0.008(5)
Ag6' 0.167(8) 0.040(3) 0.051(3) -0.014(3) -0.019(4) -0.001(4)
Ag7 0.0685(7) 0.0672(8) 0.0813(8) -0.0280(6) -0.0038(6) -0.0122(6)
Ag8 0.0910(9) 0.0486(7) 0.0800(8) -0.0091(6) -0.0370(7) -0.0059(6)
Ag9 0.0803(9) 0.0867(10) 0.0836(9) -0.0379(8) -0.0104(7) -0.0091(7)
Ag10 0.0569(17) 0.0578(16) 0.1038(17) -0.0307(14) -0.0063(12) -0.0072(10)
Ag0A 0.023(8) 0.018(5) 0.13(2) 0.008(8) -0.031(11) -0.008(6)
Ag11 0.0688(7) 0.0388(6) 0.0816(8) -0.0112(5) -0.0173(6) -0.0080(5)
S1 0.288(16) 0.119(8) 0.255(14) -0.046(8) 0.011(12) 0.000(9)
C1 0.090(12) 0.051(10) 0.082(11) -0.014(8) 0.012(9) -0.012(8)
C2 0.085(12) 0.060(11) 0.078(11) -0.009(8) 0.004(9) -0.011(9)
C3 0.121(16) 0.057(11) 0.102(15) -0.018(10) -0.020(12) 0.002(10)
C4 0.28(3) 0.025(7) 0.048(9) 0.013(7) 0.012(14) -0.032(12)
C6 0.26(5) 0.039(13) 0.37(7) -0.01(2) 0.04(5) -0.01(2)
S2 0.312(16) 0.124(7) 0.180(10) -0.038(7) -0.044(10) 0.021(9)
C7 0.064(9) 0.077(12) 0.068(10) -0.017(9) -0.014(8) -0.014(8)
C8 0.067(9) 0.053(9) 0.060(9) -0.013(7) -0.019(7) 0.002(7)
C9 0.120(16) 0.046(9) 0.101(14) -0.019(9) -0.005(12) 0.002(10)
C10 0.27(3) 0.003(5) 0.037(9) 0.007(5) -0.001(12) 0.019(9)
C11 0.36(8) 0.90(19) 0.024(14) -0.05(4) -0.02(3) -0.12(10)
C12 0.28(5) 0.034(12) 0.30(5) 0.020(19) -0.09(4) 0.020(18)
S3 0.155(6) 0.069(3) 0.136(5) -0.027(3) -0.004(4) -0.018(4)
C13 0.047(7) 0.049(8) 0.058(8) -0.013(6) -0.012(6) -0.008(6)
C14 0.048(7) 0.052(8) 0.070(9) -0.023(7) -0.004(6) -0.009(6)
C15 0.067(9) 0.040(7) 0.073(10) -0.003(7) -0.012(7) -0.006(6)
C16 0.145(16) 0.031(7) 0.042(8) 0.000(6) 0.009(9) -0.005(8)
C17 0.22(3) 0.048(12) 0.16(3) 0.019(15) 0.02(2) -0.027(16)
C18 0.17(2) 0.033(9) 0.15(2) -0.031(12) 0.015(18) 0.006(11)
O1 0.126(11) 0.055(7) 0.122(11) -0.003(7) -0.054(9) -0.020(7)
O2 0.100(9) 0.045(6) 0.093(8) 0.004(6) -0.028(7) -0.015(6)
C19 0.075(10) 0.039(8) 0.085(11) -0.015(7) -0.022(9) 0.000(7)
C20 0.107(15) 0.057(11) 0.092(14) -0.007(10) -0.024(12) -0.011(11)
F11 0.196(17) 0.079(9) 0.222(19) 0.028(11) 0.020(15) -0.059(11)
F12 0.234(19) 0.072(8) 0.192(16) 0.053(9) -0.125(15) -0.043(10)
F13 0.38(3) 0.048(7) 0.144(13) -0.030(8) -0.044(17) 0.005(11)
O3 0.073(7) 0.089(9) 0.092(9) -0.038(7) -0.020(7) 0.020(6)
O4 0.077(7) 0.071(7) 0.093(8) -0.036(7) -0.013(6) 0.000(6)
C21 0.062(9) 0.052(9) 0.078(11) -0.019(8) 0.004(8) -0.006(7)
C22 0.091(13) 0.057(11) 0.109(15) -0.018(10) -0.024(12) 0.012(10)
F21 0.133(12) 0.079(9) 0.42(3) -0.110(15) -0.067(16) -0.001(9)
F22 0.206(18) 0.136(14) 0.197(18) -0.015(13) 0.075(15) 0.093(13)
F23 0.182(15) 0.128(12) 0.190(16) -0.075(11) -0.107(13) 0.088(11)
O5 0.136(16) 0.137(18) 0.22(3) -0.016(16) 0.004(16) -0.047(14)
O6 0.26(3) 0.097(13) 0.139(16) -0.025(11) -0.095(18) 0.029(14)
C23 0.088(13) 0.091(14) 0.063(11) -0.009(10) -0.014(10) -0.014(11)
C24 0.19(3) 0.09(2) 0.13(3) -0.002(18) -0.03(2) -0.02(2)
F31 0.19(3) 0.38(5) 0.34(5) 0.06(4) 0.02(3) -0.11(3)
F32 0.64(7) 0.25(3) 0.071(11) -0.016(13) 0.01(2) -0.22(4)
F33 0.31(3) 0.108(13) 0.171(18) 0.037(12) 0.054(18) 0.020(16)
O7 0.074(8) 0.175(15) 0.119(11) -0.090(11) 0.016(8) -0.062(9)
O8 0.066(7) 0.097(9) 0.119(10) -0.073(8) 0.008(7) -0.016(6)
C25 0.061(10) 0.084(11) 0.075(10) -0.038(9) -0.016(8) -0.015(8)
C26 0.099(18) 0.10(2) 0.23(4) -0.10(2) 0.03(2) -0.022(15)
F41 0.62(7) 0.104(16) 0.40(5) -0.09(2) -0.27(5) -0.05(3)
F42 0.29(3) 0.40(4) 0.36(4) -0.34(4) 0.18(3) -0.22(3)
F43 0.118(14) 0.26(3) 0.62(6) -0.30(4) -0.09(2) -0.022(15)
O9 0.168(19) 0.23(3) 0.131(16) 0.001(16) -0.036(14) -0.114(18)
O10 0.113(11) 0.094(10) 0.111(11) -0.012(8) -0.009(9) -0.042(9)
C27 0.23(4) 0.11(2) 0.086(18) -0.014(15) 0.02(2) -0.04(2)
C28 0.26(5) 0.12(3) 0.13(3) 0.06(2) 0.00(3) -0.10(3)
F51 0.37(4) 0.101(14) 0.19(2) 0.035(14) 0.04(2) -0.018(19)
F52 0.51(6) 0.16(2) 0.17(2) 0.036(16) 0.13(3) -0.02(3)
F53 0.75(9) 0.36(5) 0.16(2) 0.07(3) -0.18(4) -0.38(6)
O11 0.109(11) 0.065(9) 0.187(17) -0.032(10) 0.031(11) 0.005(8)
O12 0.093(9) 0.077(9) 0.082(8) -0.008(7) -0.002(7) -0.003(7)
C29 0.111(16) 0.079(13) 0.077(12) -0.034(11) -0.033(12) 0.030(12)
C30 0.114(18) 0.096(17) 0.12(2) -0.043(15) -0.040(15) 0.026(14)
F61 0.22(2) 0.107(14) 0.39(4) -0.061(19) 0.05(3) 0.057(15)
F62 0.196(18) 0.119(12) 0.26(2) -0.113(14) -0.074(16) 0.008(12)
F63 0.25(2) 0.094(10) 0.147(14) 0.017(9) -0.084(15) 0.005(11)
O13 0.20(3) 0.23(3) 0.23(3) 0.00(2) -0.13(2) 0.01(2)
O14 0.165(17) 0.157(18) 0.074(10) 0.024(10) 0.018(11) -0.010(13)
C31 0.13(2) 0.089(15) 0.081(16) 0.024(12) -0.035(15) -0.010(14)
C32 0.72(8) 0.54(6) 0.08(2) 0.04(4) -0.10(5) -0.514
F71 0.36(5) 0.68(9) 0.14(2) 0.03(4) -0.14(3) -0.19(5)
F72 0.24(3) 0.41(5) 0.129(17) -0.08(2) -0.056(17) 0.06(3)
F73 0.84(10) 0.15(2) 0.25(3) 0.03(2) -0.31(5) -0.08(4)
O15 0.21(3) 0.18(2) 0.56(7) -0.22(4) -0.16(3) 0.001(19)
O16 0.21(3) 0.106(16) 0.19(2) -0.025(15) 0.00(2) 0.029(16)
C33 0.14(2) 0.065(13) 0.105(16) -0.024(12) -0.026(15) -0.020(14)
C34 0.16(2) 0.072(13) 0.078(13) -0.041(11) -0.030(13) 0.022(13)
F81 0.36(4) 0.134(19) 0.40(5) -0.12(3) 0.18(4) -0.02(2)
F82 0.49(5) 0.096(12) 0.156(17) -0.034(12) -0.12(2) 0.051(19)
F83 0.37(4) 0.104(13) 0.30(3) -0.076(16) -0.17(3) -0.038(18)
N1 0.086(10) 0.079(10) 0.058(8) -0.016(7) -0.008(7) -0.011(8)
O17 0.45(5) 0.116(17) 0.111(16) 0.013(13) 0.08(2) -0.04(2)
O18 0.30(3) 0.074(11) 0.107(13) -0.013(9) 0.008(15) 0.046(14)
C35 0.110(15) 0.077(13) 0.067(12) -0.016(10) -0.009(10) 0.011(11)
C36 0.16(2) 0.098(16) 0.056(11) 0.018(10) 0.000(12) 0.029(15)
C37 0.21(3) 0.13(2) 0.12(2) -0.039(18) -0.04(2) -0.03(2)
C38 0.18(3) 0.080(15) 0.112(18) 0.007(13) 0.002(17) 0.000(16)
C39 0.112(19) 0.13(2) 0.18(3) -0.05(2) -0.053(18) -0.006(16)
O1W 0.052(8) 0.29(3) 0.177(17) -0.130(19) -0.023(9) -0.010(11)
O2W 0.153(19) 0.24(3) 0.20(2) -0.08(2) -0.009(17) -0.003(18)
O3W 0.118(15) 0.15(2) 0.34(4) -0.04(2) 0.014(19) 0.030(14)
O4W 0.28(4) 0.27(4) 0.17(2) -0.18(3) -0.16(3) 0.22(3)
O5W 0.18(3) 0.048(13) 0.094(19) 0.010(12) 0.06(2) -0.028(16)
O6W 0.28(5) 0.12(3) 0.15(3) -0.09(3) 0.01(4) -0.06(3)

loop_
_atom_type_symbol
_atom_type_description
_atom_type_scat_dispersion_real
_atom_type_scat_dispersion_imag
_atom_type_scat_source
C C 0.0033 0.0016 'International Tables Vol C Tables 4.2.6.8 and 6.1.1.4'
H H 0.0000 0.0000 'International Tables Vol C Tables 4.2.6.8 and 6.1.1.4'
N N 0.0061 0.0033 'International Tables Vol C Tables 4.2.6.8 and 6.1.1.4'
O O 0.0106 0.0060 'International Tables Vol C Tables 4.2.6.8 and 6.1.1.4'
F F 0.0171 0.0103 'International Tables Vol C Tables 4.2.6.8 and 6.1.1.4'
S S 0.1246 0.1234 'International Tables Vol C Tables 4.2.6.8 and 6.1.1.4'
Ag Ag -0.8971 1.1015 'International Tables Vol C Tables 4.2.6.8 and 6.1.1.4'

loop_
_geom_angle_atom_site_label_1
_geom_angle_atom_site_label_2
_geom_angle_atom_site_label_3
_geom_angle
_geom_angle_site_symmetry_1
_geom_angle_site_symmetry_3
Ag6' Ag1 C1 71.4(5) 1_455 .
Ag6' Ag1 O3W 115.5(6) 1_455 .
C1 Ag1 O3W 158.0(7) . .
Ag6' Ag1 O6 56.3(6) 1_455 1_455
C1 Ag1 O6 114.8(7) . 1_455
O3W Ag1 O6 84.4(7) . 1_455
Ag6' Ag1 C2 77.2(4) 1_455 .
C1 Ag1 C2 27.0(5) . .
O3W Ag1 C2 166.5(7) . .
O6 Ag1 C2 100.2(6) 1_455 .
Ag6' Ag1 Ag3' 121.8(4) 1_455 .
C1 Ag1 Ag3' 54.9(5) . .
O3W Ag1 Ag3' 108.3(6) . .
O6 Ag1 Ag3' 164.5(7) 1_455 .
C2 Ag1 Ag3' 65.4(6) . .
Ag6' Ag1 Ag2 71.3(2) 1_455 .
C1 Ag1 Ag2 44.9(4) . .
O3W Ag1 Ag2 115.4(6) . .
O6 Ag1 Ag2 127.2(6) 1_455 .
C2 Ag1 Ag2 71.9(4) . .
Ag3' Ag1 Ag2 55.9(4) . .
Ag6' Ag1 Ag3 120.0(3) 1_455 .
C1 Ag1 Ag3 51.9(4) . .
O3W Ag1 Ag3 111.7(5) . .
O6 Ag1 Ag3 161.1(5) 1_455 .
C2 Ag1 Ag3 61.8(4) . .
Ag3' Ag1 Ag3 3.6(5) . .
Ag2 Ag1 Ag3 55.86(13) . .
Ag6' Ag1 Ag2' 72.2(6) 1_455 .
C1 Ag1 Ag2' 39.6(7) . .
O3W Ag1 Ag2' 120.3(9) . .
O6 Ag1 Ag2' 128.4(8) 1_455 .
C2 Ag1 Ag2' 66.5(7) . .
Ag3' Ag1 Ag2' 53.0(7) . .
Ag2 Ag1 Ag2' 5.5(7) . .
Ag3 Ag1 Ag2' 52.6(6) . .
C1 Ag2 O11 144.1(7) . .
C1 Ag2 O17 126.0(8) . 1_455
O11 Ag2 O17 81.3(9) . 1_455
C1 Ag2 O15 106.6(9) . 1_455
O11 Ag2 O15 96.3(8) . 1_455
O17 Ag2 O15 87.9(14) 1_455 1_455
C1 Ag2 Ag3 59.8(5) . .
O11 Ag2 Ag3 84.4(4) . .
O17 Ag2 Ag3 144.5(11) 1_455 .
O15 Ag2 Ag3 126.0(10) 1_455 .
C1 Ag2 Ag1 54.0(6) . .
O11 Ag2 Ag1 117.4(6) . .
O17 Ag2 Ag1 146.9(10) 1_455 .
O15 Ag2 Ag1 64.3(10) 1_455 .
Ag3 Ag2 Ag1 67.86(14) . .
C1 Ag2 Ag4 55.3(6) . .
O11 Ag2 Ag4 104.2(5) . .
O17 Ag2 Ag4 96.0(9) 1_455 .
O15 Ag2 Ag4 159.5(6) 1_455 .
Ag3 Ag2 Ag4 56.53(13) . .
Ag1 Ag2 Ag4 104.45(15) . .
C1 Ag2 Ag10 57.3(5) . 1_455
O11 Ag2 Ag10 149.6(5) . 1_455
O17 Ag2 Ag10 70.4(7) 1_455 1_455
O15 Ag2 Ag10 93.3(7) 1_455 1_455
Ag3 Ag2 Ag10 112.62(16) . 1_455
Ag1 Ag2 Ag10 92.68(17) . 1_455
Ag4 Ag2 Ag10 69.39(12) . 1_455
O14 Ag3 O12 112.2(7) . .
O14 Ag3 C7 120.3(7) . .
O12 Ag3 C7 99.1(6) . .
O14 Ag3 C1 93.9(6) . .
O12 Ag3 C1 123.1(5) . .
C7 Ag3 C1 109.9(6) . .
O14 Ag3 Ag4 143.2(5) . .
O12 Ag3 Ag4 101.7(4) . .
C7 Ag3 Ag4 65.2(4) . .
C1 Ag3 Ag4 54.2(4) . .
O14 Ag3 Ag2 109.8(5) . .
O12 Ag3 Ag2 79.1(4) . .
C7 Ag3 Ag2 125.6(4) . .
C1 Ag3 Ag2 44.2(4) . .
Ag4 Ag3 Ag2 62.18(13) . .
O14 Ag3 Ag5 83.2(5) . .
O12 Ag3 Ag5 79.7(4) . .
C7 Ag3 Ag5 53.3(4) . .
C1 Ag3 Ag5 155.7(4) . .
Ag4 Ag3 Ag5 117.60(15) . .
Ag2 Ag3 Ag5 158.1(2) . .
O14 Ag3 Ag8 146.0(5) . .
O12 Ag3 Ag8 59.3(4) . .
C7 Ag3 Ag8 42.2(4) . .
C1 Ag3 Ag8 118.7(5) . .
Ag4 Ag3 Ag8 65.18(9) . .
Ag2 Ag3 Ag8 101.00(15) . .
Ag5 Ag3 Ag8 63.09(10) . .
O14 Ag3 Ag1 55.2(5) . .
O12 Ag3 Ag1 110.7(4) . .
C7 Ag3 Ag1 149.2(5) . .
C1 Ag3 Ag1 46.7(5) . .
Ag4 Ag3 Ag1 100.16(14) . .
Ag2 Ag3 Ag1 56.29(13) . .
Ag5 Ag3 Ag1 138.34(17) . .
Ag8 Ag3 Ag1 157.28(16) . .
C1 Ag2' O17 135.2(18) . 1_455
C1 Ag2' O11 140.2(17) . .
O17 Ag2' O11 83.9(11) 1_455 .
C1 Ag2' Ag4 62.6(10) . .
O17 Ag2' Ag4 113(2) 1_455 .
O11 Ag2' Ag4 115.8(15) . .
C1 Ag2' Ag3' 58.4(9) . .
O17 Ag2' Ag3' 166.0(16) 1_455 .
O11 Ag2' Ag3' 83.3(11) . .
Ag4 Ag2' Ag3' 68.6(9) . .
C1 Ag2' Ag0A 67.6(10) . 1_455
O17 Ag2' Ag0A 67.7(12) 1_455 1_455
O11 Ag2' Ag0A 150.9(11) . 1_455
Ag4 Ag2' Ag0A 82.1(11) . 1_455
Ag3' Ag2' Ag0A 125.6(10) . 1_455
C1 Ag2' Ag1 46.8(9) . .
O17 Ag2' Ag1 134(2) 1_455 .
O11 Ag2' Ag1 103.9(15) . .
Ag4 Ag2' Ag1 104.3(6) . .
Ag3' Ag2' Ag1 55.0(8) . .
Ag0A Ag2' Ag1 92.5(9) 1_455 .
C1 Ag2' Ag6' 53.5(10) . 1_455
O17 Ag2' Ag6' 99.7(16) 1_455 1_455
O11 Ag2' Ag6' 124.9(18) . 1_455
Ag4 Ag2' Ag6' 113.0(8) . 1_455
Ag3' Ag2' Ag6' 92.1(10) . 1_455
Ag0A Ag2' Ag6' 58.1(8) 1_455 1_455
Ag1 Ag2' Ag6' 39.0(4) . 1_455
O14 Ag3' O12 119.9(10) . .
O14 Ag3' C1 105.8(13) . .
O12 Ag3' C1 127.7(10) . .
O14 Ag3' Ag2' 137.4(17) . .
O12 Ag3' Ag2' 81.1(10) . .
C1 Ag3' Ag2' 47.1(7) . .
O14 Ag3' Ag1 65.5(10) . .
O12 Ag3' Ag1 124.8(12) . .
C1 Ag3' Ag1 53.6(7) . .
Ag2' Ag3' Ag1 72.0(10) . .
O14 Ag3' Ag4 144.2(13) . .
O12 Ag3' Ag4 94.1(9) . .
C1 Ag3' Ag4 52.3(6) . .
Ag2' Ag3' Ag4 52.6(9) . .
Ag1 Ag3' Ag4 105.3(5) . .
O1W Ag4 O9 107.3(10) . .
O1W Ag4 C1 94.8(6) . .
O9 Ag4 C1 136.8(6) . .
O1W Ag4 Ag2' 133.0(8) . .
O9 Ag4 Ag2' 90.1(8) . .
C1 Ag4 Ag2' 49.4(7) . .
O1W Ag4 Ag3 126.9(6) . .
O9 Ag4 Ag3 123.5(8) . .
C1 Ag4 Ag3 59.2(4) . .
Ag2' Ag4 Ag3 65.8(7) . .
O1W Ag4 Ag2 131.8(4) . .
O9 Ag4 Ag2 95.7(6) . .
C1 Ag4 Ag2 44.5(4) . .
Ag2' Ag4 Ag2 5.8(7) . .
Ag3 Ag4 Ag2 61.28(13) . .
O1W Ag4 Ag3' 127.4(8) . .
O9 Ag4 Ag3' 125.0(9) . .
C1 Ag4 Ag3' 51.9(6) . .
Ag2' Ag4 Ag3' 58.8(9) . .
Ag3 Ag4 Ag3' 8.2(6) . .
Ag2 Ag4 Ag3' 54.0(5) . .
O1W Ag4 Ag8 127.9(4) . .
O9 Ag4 Ag8 72.6(7) . .
C1 Ag4 Ag8 121.3(4) . .
Ag2' Ag4 Ag8 98.7(7) . .
Ag3 Ag4 Ag8 62.80(9) . .
Ag2 Ag4 Ag8 98.98(12) . .
Ag3' Ag4 Ag8 69.6(5) . .
O1W Ag4 Ag7 75.2(4) . .
O9 Ag4 Ag7 78.8(5) . .
C1 Ag4 Ag7 143.7(4) . .
Ag2' Ag4 Ag7 151.8(7) . .
Ag3 Ag4 Ag7 98.82(12) . .
Ag2 Ag4 Ag7 152.16(13) . .
Ag3' Ag4 Ag7 107.0(5) . .
Ag8 Ag4 Ag7 53.25(5) . .
O1W Ag4 Ag10 79.1(4) . 1_455
O9 Ag4 Ag10 98.8(6) . 1_455
C1 Ag4 Ag10 48.8(4) . 1_455
Ag2' Ag4 Ag10 54.8(7) . 1_455
Ag3 Ag4 Ag10 105.23(12) . 1_455
Ag2 Ag4 Ag10 55.43(12) . 1_455
Ag3' Ag4 Ag10 97.1(5) . 1_455
Ag8 Ag4 Ag10 152.83(11) . 1_455
Ag7 Ag4 Ag10 152.12(10) . 1_455
O2W Ag5 O5 108.1(9) . .
O2W Ag5 O13 84.8(10) . .
O5 Ag5 O13 96.8(9) . .
O2W Ag5 C7 124.9(8) . .
O5 Ag5 C7 118.5(8) . .
O13 Ag5 C7 115.4(7) . .
O2W Ag5 Ag3 96.1(7) . .
O5 Ag5 Ag3 152.2(6) . .
O13 Ag5 Ag3 71.4(5) . .
C7 Ag5 Ag3 51.7(4) . .
O2W Ag5 Ag6 109.6(7) . .
O5 Ag5 Ag6 70.8(7) . .
O13 Ag5 Ag6 163.1(8) . .
C7 Ag5 Ag6 64.2(4) . .
Ag3 Ag5 Ag6 114.23(13) . .
O2W Ag5 Ag8 85.6(7) . .
O5 Ag5 Ag8 133.0(7) . .
O13 Ag5 Ag8 129.8(6) . .
C7 Ag5 Ag8 41.2(4) . .
Ag3 Ag5 Ag8 60.79(9) . .
Ag6 Ag5 Ag8 62.28(8) . .
O6 Ag6 O16 105.9(8) . .
O6 Ag6 C13 119.0(6) . .
O16 Ag6 C13 122.4(8) . .
O6 Ag6 C14 95.2(6) . .
O16 Ag6 C14 149.5(8) . .
C13 Ag6 C14 27.8(4) . .
O6 Ag6 Ag11 150.2(6) . .
O16 Ag6 Ag11 77.9(6) . .
C13 Ag6 Ag11 45.2(3) . .
C14 Ag6 Ag11 73.0(3) . .
O6 Ag6 Ag5 83.8(6) . .
O16 Ag6 Ag5 70.9(8) . .
C13 Ag6 Ag5 143.1(3) . .
C14 Ag6 Ag5 134.4(3) . .
Ag11 Ag6 Ag5 124.24(13) . .
O6 Ag6 Ag8 145.1(6) . .
O16 Ag6 Ag8 64.2(7) . .
C13 Ag6 Ag8 92.0(3) . .
C14 Ag6 Ag8 109.2(3) . .
Ag11 Ag6 Ag8 63.72(6) . .
Ag5 Ag6 Ag8 61.32(9) . .
O6 Ag6 Ag7 138.8(5) . .
O16 Ag6 Ag7 112.5(6) . .
C13 Ag6 Ag7 48.7(3) . .
C14 Ag6 Ag7 57.4(3) . .
Ag11 Ag6 Ag7 56.77(5) . .
Ag5 Ag6 Ag7 94.74(12) . .
Ag8 Ag6 Ag7 52.32(6) . .
C7 Ag5' O16 125.0(9) . .
C7 Ag5' O5 124.7(9) . .
O16 Ag5' O5 110.3(9) . .
C7 Ag5' C8 26.8(5) . .
O16 Ag5' C8 149.6(8) . .
O5 Ag5' C8 99.2(7) . .
C7 Ag5' Ag8 49.9(5) . .
O16 Ag5' Ag8 76.0(7) . .
O5 Ag5' Ag8 167.5(9) . .
C8 Ag5' Ag8 76.6(4) . .
C7 Ag5' Ag6' 115.4(6) . .
O16 Ag5' Ag6' 66.1(8) . .
O5 Ag5' Ag6' 86.2(7) . .
C8 Ag5' Ag6' 110.0(5) . .
Ag8 Ag5' Ag6' 106.3(4) . .
Ag1 Ag6' O6 68.3(7) 1_655 .
Ag1 Ag6' O15 80.0(10) 1_655 .
O6 Ag6' O15 111.3(11) . .
Ag1 Ag6' C13 160.5(5) 1_655 .
O6 Ag6' C13 119.9(8) . .
O15 Ag6' C13 110.2(12) . .
Ag1 Ag6' C14 140.4(4) 1_655 .
O6 Ag6' C14 98.5(7) . .
O15 Ag6' C14 137.9(12) . .
C13 Ag6' C14 27.9(4) . .
Ag1 Ag6' C1 57.4(4) 1_655 1_655
O6 Ag6' C1 113.2(9) . 1_655
O15 Ag6' C1 95.4(8) . 1_655
C13 Ag6' C1 104.1(5) . 1_655
C14 Ag6' C1 99.6(5) . 1_655
Ag1 Ag6' Ag0A 117.0(6) 1_655 .
O6 Ag6' Ag0A 153.6(7) . .
O15 Ag6' Ag0A 95.1(11) . .
C13 Ag6' Ag0A 47.3(5) . .
C14 Ag6' Ag0A 60.2(6) . .
C1 Ag6' Ag0A 60.7(5) 1_655 .
Ag1 Ag6' Ag5' 113.8(3) 1_655 .
O6 Ag6' Ag5' 61.6(7) . .
O15 Ag6' Ag5' 80.7(7) . .
C13 Ag6' Ag5' 84.8(4) . .
C14 Ag6' Ag5' 88.5(4) . .
C1 Ag6' Ag5' 171.1(5) 1_655 .
Ag0A Ag6' Ag5' 127.4(5) . .
Ag1 Ag6' Ag11 145.9(3) 1_655 .
O6 Ag6' Ag11 137.2(8) . .
O15 Ag6' Ag11 69.7(11) . .
C13 Ag6' Ag11 40.5(3) . .
C14 Ag6' Ag11 68.2(4) . .
C1 Ag6' Ag11 109.2(4) 1_655 .
Ag0A Ag6' Ag11 53.1(4) . .
Ag5' Ag6' Ag11 77.1(3) . .
Ag1 Ag6' Ag2' 68.9(6) 1_655 1_655
O6 Ag6' Ag2' 137.1(9) . 1_655
O15 Ag6' Ag2' 59.8(9) . 1_655
C13 Ag6' Ag2' 101.2(7) . 1_655
C14 Ag6' Ag2' 115.2(8) . 1_655
C1 Ag6' Ag2' 38.7(6) 1_655 1_655
Ag0A Ag6' Ag2' 55.9(8) . 1_655
Ag5' Ag6' Ag2' 139.8(6) . 1_655
Ag11 Ag6' Ag2' 82.2(5) . 1_655
O4 Ag7 O10 101.6(5) . .
O4 Ag7 C7 114.9(5) . .
O10 Ag7 C7 119.1(6) . .
O4 Ag7 C13 109.2(4) . .
O10 Ag7 C13 108.0(5) . .
C7 Ag7 C13 103.7(5) . .
O4 Ag7 Ag8 151.0(3) . .
O10 Ag7 Ag8 79.8(4) . .
C7 Ag7 Ag8 45.2(4) . .
C13 Ag7 Ag8 97.5(3) . .
O4 Ag7 Ag11 141.6(3) . .
O10 Ag7 Ag11 73.0(4) . .
C7 Ag7 Ag11 99.8(4) . .
C13 Ag7 Ag11 43.4(3) . .
Ag8 Ag7 Ag11 66.83(4) . .
O4 Ag7 Ag9 79.8(3) . .
O10 Ag7 Ag9 76.4(4) . .
C7 Ag7 Ag9 153.1(4) . .
C13 Ag7 Ag9 49.4(3) . .
Ag8 Ag7 Ag9 127.76(6) . .
Ag11 Ag7 Ag9 61.94(5) . .
O4 Ag7 Ag4 89.7(3) . .
O10 Ag7 Ag4 77.9(4) . .
C7 Ag7 Ag4 56.5(4) . .
C13 Ag7 Ag4 157.9(3) . .
Ag8 Ag7 Ag4 62.05(5) . .
Ag11 Ag7 Ag4 124.42(6) . .
Ag9 Ag7 Ag4 149.60(7) . .
O4 Ag7 Ag6 132.7(3) . .
O10 Ag7 Ag6 122.7(4) . .
C7 Ag7 Ag6 58.9(4) . .
C13 Ag7 Ag6 45.3(3) . .
Ag8 Ag7 Ag6 61.81(7) . .
Ag11 Ag7 Ag6 54.07(6) . .
Ag9 Ag7 Ag6 94.39(8) . .
Ag4 Ag7 Ag6 113.23(9) . .
C7 Ag8 O1 174.5(6) . .
C7 Ag8 Ag5' 53.8(5) . .
O1 Ag8 Ag5' 129.9(5) . .
C7 Ag8 Ag7 57.4(4) . .
O1 Ag8 Ag7 117.4(4) . .
Ag5' Ag8 Ag7 86.4(2) . .
C7 Ag8 Ag3 50.6(4) . .
O1 Ag8 Ag3 131.9(4) . .
Ag5' Ag8 Ag3 79.0(3) . .
Ag7 Ag8 Ag3 99.44(9) . .
C7 Ag8 Ag4 60.1(4) . .
O1 Ag8 Ag4 116.7(5) . .
Ag5' Ag8 Ag4 113.3(2) . .
Ag7 Ag8 Ag4 64.70(6) . .
Ag3 Ag8 Ag4 52.02(8) . .
C7 Ag8 Ag5 50.6(5) . .
O1 Ag8 Ag5 134.8(4) . .
Ag5' Ag8 Ag5 25.4(3) . .
Ag7 Ag8 Ag5 100.69(7) . .
Ag3 Ag8 Ag5 56.12(9) . .
Ag4 Ag8 Ag5 100.67(9) . .
C7 Ag8 Ag6 63.6(4) . .
O1 Ag8 Ag6 117.2(4) . .
Ag5' Ag8 Ag6 31.1(3) . .
Ag7 Ag8 Ag6 65.87(5) . .
Ag3 Ag8 Ag6 105.19(10) . .
Ag4 Ag8 Ag6 118.56(8) . .
Ag5 Ag8 Ag6 56.40(8) . .
C7 Ag8 Ag11 101.8(4) . .
O1 Ag8 Ag11 75.6(4) . .
Ag5' Ag8 Ag11 83.6(3) . .
Ag7 Ag8 Ag11 57.95(4) . .
Ag3 Ag8 Ag11 152.36(9) . .
Ag4 Ag8 Ag11 118.72(6) . .
Ag5 Ag8 Ag11 108.96(7) . .
Ag6 Ag8 Ag11 53.15(6) . .
O5W Ag9 O7 109.7(11) . .
O5W Ag9 C13 121.8(8) . .
O7 Ag9 C13 113.8(5) . .
O5W Ag9 O3 104.7(8) . .
O7 Ag9 O3 83.9(5) . .
C13 Ag9 O3 116.4(5) . .
O5W Ag9 Ag0A 104.4(9) . .
O7 Ag9 Ag0A 79.1(7) . .
C13 Ag9 Ag0A 51.4(7) . .
O3 Ag9 Ag0A 149.9(5) . .
O5W Ag9 Ag7 99.3(10) . .
O7 Ag9 Ag7 149.5(5) . .
C13 Ag9 Ag7 53.7(3) . .
O3 Ag9 Ag7 79.9(3) . .
Ag0A Ag9 Ag7 103.0(6) . .
O5W Ag9 Ag11 79.7(7) . .
O7 Ag9 Ag11 135.0(4) . .
C13 Ag9 Ag11 42.1(3) . .
O3 Ag9 Ag11 137.8(3) . .
Ag0A Ag9 Ag11 56.3(6) . .
Ag7 Ag9 Ag11 58.25(4) . .
O5W Ag9 Ag10 109.8(8) . .
O7 Ag9 Ag10 76.6(3) . .
C13 Ag9 Ag10 49.7(3) . .
O3 Ag9 Ag10 144.4(3) . .
Ag0A Ag9 Ag10 5.5(5) . .
Ag7 Ag9 Ag10 102.54(8) . .
Ag11 Ag9 Ag10 59.33(7) . .
O8 Ag10 O18 109.1(7) . .
O8 Ag10 C13 106.6(5) . .
O18 Ag10 C13 103.7(8) . .
O8 Ag10 C1 103.0(5) . 1_655
O18 Ag10 C1 124.1(6) . 1_655
C13 Ag10 C1 109.3(6) . 1_655
O8 Ag10 Ag2 137.6(3) . 1_655
O18 Ag10 Ag2 83.0(5) . 1_655
C13 Ag10 Ag2 109.6(3) . 1_655
C1 Ag10 Ag2 44.1(4) 1_655 1_655
O8 Ag10 Ag11 135.3(3) . .
O18 Ag10 Ag11 66.5(7) . .
C13 Ag10 Ag11 41.5(3) . .
C1 Ag10 Ag11 116.1(5) 1_655 .
Ag2 Ag10 Ag11 87.10(12) 1_655 .
O8 Ag10 Ag9 77.0(3) . .
O18 Ag10 Ag9 80.3(6) . .
C13 Ag10 Ag9 46.8(3) . .
C1 Ag10 Ag9 152.4(5) 1_655 .
Ag2 Ag10 Ag9 145.27(14) 1_655 .
Ag11 Ag10 Ag9 58.31(6) . .
O8 Ag10 Ag4 83.1(3) . 1_655
O18 Ag10 Ag4 93.2(7) . 1_655
C13 Ag10 Ag4 156.0(3) . 1_655
C1 Ag10 Ag4 46.7(5) 1_655 1_655
Ag2 Ag10 Ag4 55.18(11) 1_655 1_655
Ag11 Ag10 Ag4 139.93(12) . 1_655
Ag9 Ag10 Ag4 155.56(14) . 1_655
O18 Ag0A C13 120.5(13) . .
O18 Ag0A O8 115.9(16) . .
C13 Ag0A O8 107.9(10) . .
O18 Ag0A Ag11 76.4(10) . .
C13 Ag0A Ag11 46.4(5) . .
O8 Ag0A Ag11 147.7(11) . .
O18 Ag0A Ag9 94.4(11) . .
C13 Ag0A Ag9 53.0(6) . .
O8 Ag0A Ag9 82.9(10) . .
Ag11 Ag0A Ag9 65.9(4) . .
O18 Ag0A Ag2' 78.5(11) . 1_655
C13 Ag0A Ag2' 115.2(16) . 1_655
O8 Ag0A Ag2' 116.7(10) . 1_655
Ag11 Ag0A Ag2' 94.6(12) . 1_655
Ag9 Ag0A Ag2' 160.4(12) . 1_655
O18 Ag0A Ag6' 123.5(14) . .
C13 Ag0A Ag6' 51.8(7) . .
O8 Ag0A Ag6' 118.8(9) . .
Ag11 Ag0A Ag6' 65.0(7) . .
Ag9 Ag0A Ag6' 104.7(7) . .
Ag2' Ag0A Ag6' 66.0(11) 1_655 .
C13 Ag11 O2 172.2(5) . .
C13 Ag11 Ag0A 53.9(6) . .
O2 Ag11 Ag0A 133.4(6) . .
C13 Ag11 Ag6 54.3(4) . .
O2 Ag11 Ag6 124.1(4) . .
Ag0A Ag11 Ag6 89.0(6) . .
C13 Ag11 Ag7 56.1(4) . .
O2 Ag11 Ag7 116.1(3) . .
Ag0A Ag11 Ag7 105.5(5) . .
Ag6 Ag11 Ag7 69.17(7) . .
C13 Ag11 Ag9 49.8(4) . .
O2 Ag11 Ag9 129.0(4) . .
Ag0A Ag11 Ag9 57.8(6) . .
Ag6 Ag11 Ag9 102.69(6) . .
Ag7 Ag11 Ag9 59.81(4) . .
C13 Ag11 Ag10 52.1(4) . .
O2 Ag11 Ag10 135.5(3) . .
Ag0A Ag11 Ag10 6.6(7) . .
Ag6 Ag11 Ag10 83.14(11) . .
Ag7 Ag11 Ag10 105.96(8) . .
Ag9 Ag11 Ag10 62.36(7) . .
C13 Ag11 Ag6' 50.8(4) . .
O2 Ag11 Ag6' 132.7(4) . .
Ag0A Ag11 Ag6' 62.0(7) . .
Ag6 Ag11 Ag6' 30.76(17) . .
Ag7 Ag11 Ag6' 91.58(16) . .
Ag9 Ag11 Ag6' 97.73(11) . .
Ag10 Ag11 Ag6' 55.53(17) . .
C13 Ag11 Ag8 97.5(4) . .
O2 Ag11 Ag8 75.8(3) . .
Ag0A Ag11 Ag8 149.7(5) . .
Ag6 Ag11 Ag8 63.13(9) . .
Ag7 Ag11 Ag8 55.22(4) . .
Ag9 Ag11 Ag8 114.26(5) . .
Ag10 Ag11 Ag8 145.05(8) . .
Ag6' Ag11 Ag8 93.03(17) . .
C3 S1 C6 94(2) . .
C2 C1 Ag2 170.2(18) . .
C2 C1 Ag2' 176(2) . .
Ag2 C1 Ag2' 12.8(13) . .
C2 C1 Ag1 89.1(14) . .
Ag2 C1 Ag1 81.1(6) . .
Ag2' C1 Ag1 93.7(14) . .
C2 C1 Ag3' 104.0(14) . .
Ag2 C1 Ag3' 72.7(8) . .
Ag2' C1 Ag3' 74.5(12) . .
Ag1 C1 Ag3' 71.6(8) . .
C2 C1 Ag4 108.2(15) . .
Ag2 C1 Ag4 80.2(6) . .
Ag2' C1 Ag4 68.1(13) . .
Ag1 C1 Ag4 145.9(8) . .
Ag3' C1 Ag4 75.8(9) . .
C2 C1 Ag10 106.8(13) . 1_455
Ag2 C1 Ag10 78.6(5) . 1_455
Ag2' C1 Ag10 74.1(10) . 1_455
Ag1 C1 Ag10 119.1(8) . 1_455
Ag3' C1 Ag10 147.4(10) . 1_455
Ag4 C1 Ag10 84.5(6) . 1_455
C2 C1 Ag3 102.3(13) . .
Ag2 C1 Ag3 76.0(6) . .
Ag2' C1 Ag3 75.5(10) . .
Ag1 C1 Ag3 81.4(5) . .
Ag3' C1 Ag3 10.2(7) . .
Ag4 C1 Ag3 66.6(5) . .
Ag10 C1 Ag3 144.1(8) 1_455 .
C2 C1 Ag6' 96.0(14) . 1_455
Ag2 C1 Ag6' 78.2(6) . 1_455
Ag2' C1 Ag6' 87.8(13) . 1_455
Ag1 C1 Ag6' 51.2(4) . 1_455
Ag3' C1 Ag6' 118.6(10) . 1_455
Ag4 C1 Ag6' 148.2(7) . 1_455
Ag10 C1 Ag6' 68.7(5) 1_455 1_455
Ag3 C1 Ag6' 128.7(7) . 1_455
C1 C2 C3 178(2) . .
C1 C2 Ag1 63.9(13) . .
C3 C2 Ag1 117.4(13) . .
C4 C3 C2 125.8(16) . .
C4 C3 S1 112.1(14) . .
C2 C3 S1 121.6(13) . .
C5 C4 C3 102(3) . .
C6 C5 C4 116(5) . .
C5 C6 S1 113(3) . .
C12 S2 C9 85.8(16) . .
C8 C7 Ag8 171.8(14) . .
C8 C7 Ag5' 97.5(12) . .
Ag8 C7 Ag5' 76.3(6) . .
C8 C7 Ag3 99.8(12) . .
Ag8 C7 Ag3 87.2(6) . .
Ag5' C7 Ag3 105.9(7) . .
C8 C7 Ag5 89.5(11) . .
Ag8 C7 Ag5 88.2(6) . .
Ag5' C7 Ag5 33.9(4) . .
Ag3 C7 Ag5 75.0(5) . .
C8 C7 Ag7 99.8(12) . .
Ag8 C7 Ag7 77.4(5) . .
Ag5' C7 Ag7 107.6(7) . .
Ag3 C7 Ag7 138.3(7) . .
Ag5 C7 Ag7 141.5(7) . .
C7 C8 C9 175.8(17) . .
C7 C8 Ag5' 55.7(10) . .
C9 C8 Ag5' 121.8(11) . .
C10 C9 C8 129.3(14) . .
C10 C9 S2 115.1(12) . .
C8 C9 S2 115.1(11) . .
C11 C10 C9 104.2(17) . .
C12 C11 C10 114(2) . .
C11 C12 S2 119(2) . .
C18 S3 C15 96.2(11) . .
C14 C13 Ag11 170.6(12) . .
C14 C13 Ag0A 106.3(11) . .
Ag11 C13 Ag0A 79.6(7) . .
C14 C13 Ag9 100.4(10) . .
Ag11 C13 Ag9 88.1(5) . .
Ag0A C13 Ag9 75.6(9) . .
C14 C13 Ag6 90.2(10) . .
Ag11 C13 Ag6 80.5(4) . .
Ag0A C13 Ag6 117.0(10) . .
Ag9 C13 Ag6 160.8(6) . .
C14 C13 Ag10 98.5(9) . .
Ag11 C13 Ag10 86.4(5) . .
Ag0A C13 Ag10 10.4(7) . .
Ag9 C13 Ag10 83.5(4) . .
Ag6 C13 Ag10 111.0(5) . .
C14 C13 Ag6' 85.1(9) . .
Ag11 C13 Ag6' 88.7(5) . .
Ag0A C13 Ag6' 81.0(10) . .
Ag9 C13 Ag6' 156.5(6) . .
Ag6 C13 Ag6' 39.5(3) . .
Ag10 C13 Ag6' 73.1(4) . .
C14 C13 Ag7 97.3(9) . .
Ag11 C13 Ag7 80.5(4) . .
Ag0A C13 Ag7 146.4(9) . .
Ag9 C13 Ag7 76.9(4) . .
Ag6 C13 Ag7 86.0(4) . .
Ag10 C13 Ag7 156.7(6) . .
Ag6' C13 Ag7 125.4(6) . .
C13 C14 C15 174.6(15) . .
C13 C14 Ag6' 67.0(9) . .
C15 C14 Ag6' 118.4(10) . .
C13 C14 Ag6 62.0(8) . .
C15 C14 Ag6 122.2(11) . .
Ag6' C14 Ag6 35.6(3) . .
C14 C15 C16 123.6(14) . .
C14 C15 S3 122.5(12) . .
C16 C15 S3 113.9(10) . .
C17 C16 C15 95.9(16) . .
C18 C17 C16 121(2) . .
C17 C18 S3 113.2(16) . .
C19 O1 Ag8 131.8(11) . .
C19 O2 Ag11 129.9(11) . .
O2 C19 O1 126.7(15) . .
O2 C19 C20 116.7(16) . .
O1 C19 C20 116.4(16) . .
F13 C20 F12 114(2) . .
F13 C20 F11 104(2) . .
F12 C20 F11 105(2) . .
F13 C20 C19 108.4(18) . .
F12 C20 C19 113.6(17) . .
F11 C20 C19 111.6(17) . .
C21 O3 Ag9 121.4(10) . .
C21 O4 Ag7 127.8(11) . .
O4 C21 O3 129.7(15) . .
O4 C21 C22 114.4(17) . .
O3 C21 C22 115.9(16) . .
F23 C22 F21 105(2) . .
F23 C22 F22 106(2) . .
F21 C22 F22 107(2) . .
F23 C22 C21 116.2(19) . .
F21 C22 C21 111.0(17) . .
F22 C22 C21 110.7(16) . .
C23 O5 Ag5 141(2) . .
C23 O5 Ag5' 108(2) . .
Ag5 O5 Ag5' 34.1(4) . .
C23 O6 Ag6' 156(2) . .
C23 O6 Ag6 120(2) . .
Ag6' O6 Ag6 41.8(5) . .
C23 O6 Ag1 126(2) . 1_655
Ag6' O6 Ag1 55.4(5) . 1_655
Ag6 O6 Ag1 93.0(7) . 1_655
O6 C23 O5 123(3) . .
O6 C23 C24 120(2) . .
O5 C23 C24 117(2) . .
F32 C24 F33 104(2) . .
F32 C24 F31 102(2) . .
F33 C24 F31 104(2) . .
F32 C24 C23 117(2) . .
F33 C24 C23 115(2) . .
F31 C24 C23 114(3) . .
C25 O7 Ag9 124.4(11) . .
C25 O8 Ag10 125.9(10) . .
C25 O8 Ag0A 115.5(12) . .
Ag10 O8 Ag0A 10.9(7) . .
O7 C25 O8 133.2(16) . .
O7 C25 C26 113.5(15) . .
O8 C25 C26 113.1(15) . .
F43 C26 F42 102.9(19) . .
F43 C26 F41 101.5(19) . .
F42 C26 F41 102.6(19) . .
F43 C26 C25 118.1(19) . .
F42 C26 C25 118(2) . .
F41 C26 C25 112(2) . .
C27 O9 Ag4 125.4(19) . .
C27 O10 Ag7 119.3(15) . .
O10 C27 O9 137(3) . .
O10 C27 C28 102.6(18) . .
O9 C27 C28 120(2) . .
F52 C28 F51 104.9(18) . .
F52 C28 F53 105.2(19) . .
F51 C28 F53 105.7(18) . .
F52 C28 C27 106(2) . .
F51 C28 C27 108(2) . .
F53 C28 C27 126(3) . .
C29 O11 Ag2 122.6(14) . .
C29 O11 Ag2' 120.7(16) . .
Ag2 O11 Ag2' 11.9(12) . .
C29 O12 Ag3 124.1(13) . .
C29 O12 Ag3' 116.9(14) . .
Ag3 O12 Ag3' 11.3(8) . .
O12 C29 O11 129.5(18) . .
O12 C29 C30 124(2) . .
O11 C29 C30 107(2) . .
F62 C30 F63 107(3) . .
F62 C30 F61 102(3) . .
F63 C30 F61 104(2) . .
F62 C30 C29 119(2) . .
F63 C30 C29 115(2) . .
F61 C30 C29 108(2) . .
C31 O13 Ag5 135(2) . .
C31 O14 Ag3' 132.6(19) . .
C31 O14 Ag3 125.5(18) . .
Ag3' O14 Ag3 10.6(9) . .
O14 C31 O13 121(2) . .
O14 C31 C32 127(3) . .
O13 C31 C32 112(3) . .
C31 C32 F72 132(3) . .
C31 C32 F73 120(3) . .
F72 C32 F73 90.4(19) . .
C31 C32 F71 122(3) . .
F72 C32 F71 91.0(19) . .
F73 C32 F71 90(2) . .
C33 O15 Ag6' 125(2) . .
C33 O15 Ag2 158(3) . 1_655
Ag6' O15 Ag2 77.0(7) . 1_655
C33 O16 Ag5' 151(2) . .
C33 O16 Ag6 114(2) . .
Ag5' O16 Ag6 42.0(5) . .
O15 C33 O16 114(3) . .
O15 C33 C34 124(3) . .
O16 C33 C34 122(3) . .
F83 C34 F81 100.1(16) . .
F83 C34 F82 99.6(17) . .
F81 C34 F82 100.5(17) . .
F83 C34 C33 120(2) . .
F81 C34 C33 114(2) . .
F82 C34 C33 119.1(19) . .
C36 N1 C38 107.3(16) . .
C36 N1 C39 110.5(19) . .
C38 N1 C39 108.5(19) . .
C36 N1 C37 109.7(19) . .
C38 N1 C37 112(2) . .
C39 N1 C37 109(2) . .
C35 O17 Ag2' 139(3) . 1_655
C35 O17 Ag2 146(2) . 1_655
Ag2' O17 Ag2 11.3(13) 1_655 1_655
C35 O18 Ag0A 126.0(19) . .
C35 O18 Ag10 120.3(17) . .
Ag0A O18 Ag10 8.8(7) . .
O17 C35 O18 119(3) . .
O17 C35 C36 118(2) . .
O18 C35 C36 122(2) . .
N1 C36 C35 118.7(18) . .

loop_
_geom_bond_atom_site_label_1
_geom_bond_atom_site_label_2
_geom_bond_distance
_geom_bond_site_symmetry_2
Ag1 Ag6' 2.216(10) 1_455
Ag1 C1 2.40(2) .
Ag1 O3W 2.49(3) .
Ag1 O6 2.50(2) 1_455
Ag1 C2 2.670(19) .
Ag1 Ag3' 2.83(3) .
Ag1 Ag2 2.927(5) .
Ag1 Ag3 3.259(5) .
Ag1 Ag2' 3.28(3) .
Ag2 C1 2.091(17) .
Ag2 O11 2.225(15) .
Ag2 O17 2.30(2) 1_455
Ag2 O15 2.56(2) 1_455
Ag2 Ag3 2.912(6) .
Ag2 Ag4 2.937(5) .
Ag2 Ag10 2.946(6) 1_455
Ag3 O14 2.278(18) .
Ag3 O12 2.352(14) .
Ag3 C7 2.417(16) .
Ag3 C1 2.594(18) .
Ag3 Ag4 2.770(4) .
Ag3 Ag5 2.973(4) .
Ag3 Ag8 3.126(4) .
Ag2' C1 2.10(3) .
Ag2' O17 2.13(3) 1_455
Ag2' O11 2.27(3) .
Ag2' Ag4 2.56(4) .
Ag2' Ag3' 2.76(3) .
Ag2' Ag0A 3.04(4) 1_455
Ag2' Ag6' 3.35(4) 1_455
Ag3' O14 2.02(3) .
Ag3' O12 2.41(3) .
Ag3' C1 2.44(2) .
Ag3' Ag4 3.00(2) .
Ag4 O1W 2.16(2) .
Ag4 O9 2.19(2) .
Ag4 C1 2.45(2) .
Ag4 Ag8 3.190(3) .
Ag4 Ag7 3.265(3) .
Ag4 Ag10 3.349(4) 1_455
Ag5 O2W 2.17(3) .
Ag5 O5 2.31(2) .
Ag5 O13 2.36(3) .
Ag5 C7 2.469(17) .
Ag5 Ag6 3.032(5) .
Ag5 Ag8 3.194(3) .
Ag6 O6 2.36(2) .
Ag6 O16 2.38(2) .
Ag6 C13 2.379(14) .
Ag6 C14 2.694(14) .
Ag6 Ag11 2.891(2) .
Ag6 Ag8 3.222(4) .
Ag6 Ag7 3.337(3) .
Ag5' C7 2.221(18) .
Ag5' O16 2.27(3) .
Ag5' O5 2.42(2) .
Ag5' C8 2.666(17) .
Ag5' Ag8 2.672(8) .
Ag5' Ag6' 3.155(16) .
Ag6' Ag1 2.216(10) 1_655
Ag6' O6 2.24(2) .
Ag6' O15 2.34(3) .
Ag6' C13 2.478(15) .
Ag6' C14 2.682(15) .
Ag6' C1 2.70(2) 1_655
Ag6' Ag0A 3.12(3) .
Ag6' Ag11 3.199(8) .
Ag6' Ag2' 3.35(4) 1_655
Ag7 O4 2.286(11) .
Ag7 O10 2.347(15) .
Ag7 C7 2.500(16) .
Ag7 C13 2.513(13) .
Ag7 Ag8 2.8936(18) .
Ag7 Ag11 2.9860(18) .
Ag7 Ag9 3.0354(19) .
Ag8 C7 2.104(18) .
Ag8 O1 2.116(13) .
Ag8 Ag11 3.2390(17) .
Ag9 O5W 2.29(2) .
Ag9 O7 2.324(12) .
Ag9 C13 2.367(14) .
Ag9 O3 2.380(11) .
Ag9 Ag0A 2.87(3) .
Ag9 Ag11 3.0989(18) .
Ag9 Ag10 3.226(3) .
Ag10 O8 2.280(11) .
Ag10 O18 2.407(17) .
Ag10 C13 2.476(13) .
Ag10 C1 2.530(17) 1_655
Ag10 Ag2 2.946(6) 1_655
Ag10 Ag11 3.133(3) .
Ag10 Ag4 3.349(4) 1_655
Ag0A O18 2.10(3) .
Ag0A C13 2.32(3) .
Ag0A O8 2.40(3) .
Ag0A Ag11 2.82(2) .
Ag0A Ag2' 3.04(4) 1_655
Ag11 C13 2.079(14) .
Ag11 O2 2.152(11) .
S1 C3 1.59(2) .
S1 C6 1.60(4) .
C1 C2 1.21(2) .
C1 Ag10 2.530(17) 1_455
C1 Ag6' 2.70(2) 1_455
C2 C3 1.47(2) .
C3 C4 1.453(5) .
C4 C5 1.448(5) .
C5 C6 1.22(8) .
S2 C12 1.63(4) .
S2 C9 1.72(2) .
C7 C8 1.21(2) .
C8 C9 1.46(2) .
C9 C10 1.407(5) .
C10 C11 1.399(5) .
C11 C12 1.26(5) .
S3 C18 1.56(2) .
S3 C15 1.654(17) .
C13 C14 1.258(19) .
C14 C15 1.41(2) .
C15 C16 1.56(2) .
C16 C17 1.53(3) .
C17 C18 1.30(4) .
O1 C19 1.23(2) .
O2 C19 1.218(19) .
C19 C20 1.55(2) .
C20 F13 1.24(2) .
C20 F12 1.24(2) .
C20 F11 1.29(3) .
O3 C21 1.26(2) .
O4 C21 1.21(2) .
C21 C22 1.53(2) .
C22 F23 1.25(2) .
C22 F21 1.28(2) .
C22 F22 1.32(3) .
O5 C23 1.17(3) .
O6 C23 1.14(2) .
O6 Ag1 2.50(2) 1_655
C23 C24 1.48(4) .
C24 F32 1.248(19) .
C24 F33 1.250(19) .
C24 F31 1.25(2) .
O7 C25 1.181(19) .
O8 C25 1.226(19) .
C25 C26 1.55(3) .
C26 F43 1.173(18) .
C26 F42 1.176(17) .
C26 F41 1.182(18) .
O9 C27 1.283(18) .
O10 C27 1.273(18) .
C27 C28 1.63(4) .
C28 F52 1.248(19) .
C28 F51 1.251(19) .
C28 F53 1.254(19) .
O11 C29 1.27(3) .
O12 C29 1.22(3) .
C29 C30 1.51(3) .
C30 F62 1.24(3) .
C30 F63 1.25(3) .
C30 F61 1.32(3) .
O13 C31 1.19(3) .
O14 C31 1.10(3) .
C31 C32 1.31(3) .
C32 F72 1.317(5) .
C32 F73 1.318(5) .
C32 F71 1.318(5) .
O15 C33 1.10(3) .
O15 Ag2 2.56(2) 1_655
O16 C33 1.14(3) .
C33 C34 1.43(3) .
C34 F83 1.201(16) .
C34 F81 1.202(17) .
C34 F82 1.207(17) .
N1 C36 1.45(3) .
N1 C38 1.47(3) .
N1 C39 1.48(3) .
N1 C37 1.48(3) .
O17 C35 1.10(3) .
O17 Ag2' 2.13(3) 1_655
O17 Ag2 2.30(2) 1_655
O18 C35 1.12(2) .
C35 C36 1.53(3) .
O6W O6W 1.81(9) 2_655
